data_4032167
loop_
_publ_author_name
'Tarrieu, Robert'
'Dumas, Adrien'
'Thongpaen, Jompol'
'Vives, Thomas'
'Roisnel, Thierry'
'Dorcet, Vincent'
'Cr\'evisy, Christophe'
'Basl\'e, Olivier'
'Mauduit, Marc'

_publ_section_title
;
 Readily Accessible Unsymmetrical Unsaturated 2,6-Diisopropylphenyl
 N-Heterocyclic Carbene Ligands. Applications in Enantioselective
 Catalysis.
;
_journal_issue 4
_journal_name_full 'The Journal of organic chemistry'
_journal_page_first 1880
_journal_page_last 1887
_journal_paper_doi 10.1021/acs.joc.6b02888
_journal_volume 82
_journal_year 2017
_chemical_absolute_configuration ad
_chemical_compound_source 'synthesis as described'
_chemical_formula_moiety 'C24 H29 N2, F6 P'
_chemical_formula_sum 'C24 H29 F6 N2 P'
_chemical_formula_weight 490.46
_chemical_name_systematic
;
 ?
;
_space_group_crystal_system orthorhombic
_space_group_IT_number 19
_space_group_name_Hall 'P 2ac 2ab'
_space_group_name_H-M_alt 'P 21 21 21'
_symmetry_space_group_name_Hall 'P 2ac 2ab'
_symmetry_space_group_name_H-M 'P 21 21 21'
_atom_sites_solution_hydrogens geom
_cell_angle_alpha 90
_cell_angle_beta 90
_cell_angle_gamma 90
_cell_formula_units_Z 4
_cell_length_a 9.5426(5)
_cell_length_b 14.1928(6)
_cell_length_c 18.2177(8)
_cell_measurement_reflns_used 9898
_cell_measurement_temperature 150
_cell_measurement_theta_max 27.45
_cell_measurement_theta_min 2.41
_cell_measurement_wavelength 0.71073
_cell_volume 2467.3(2)
_computing_cell_refinement 'APEX2 (Bruker, 2014); SAINT (Bruker, 2014)'
_computing_data_collection 'SAINT (Bruker, 2014); XPREP (Sheldrick, 2014)'
_computing_data_reduction 'SAINT (Bruker, 2014); XPREP (Sheldrick, 2014)'
_computing_molecular_graphics 'Ortep-3 for Windows (Farrugia, 1997)'
_computing_publication_material 'CRYSCALc (T. Roisnel, local program, 2015)'
_computing_structure_refinement 'SHELXL-2014/7 (Sheldrick, 2014)'
_computing_structure_solution 'SIR97 (Altomare et al., 1999)'
_diffrn_ambient_temperature 150
_diffrn_detector '(CMOS) PHOTON 100'
_diffrn_measured_fraction_theta_full 0.987
_diffrn_measured_fraction_theta_max 0.988
_diffrn_measurement_device_type 'D8 VENTURE Bruker AXS'
_diffrn_measurement_method 'rotation images'
_diffrn_radiation_monochromator 'multilayer monochromator'
_diffrn_radiation_probe x-ray
_diffrn_radiation_source 'Incoatec microfocus sealed tube'
_diffrn_radiation_type MoK\a
_diffrn_radiation_wavelength 0.71073
_diffrn_reflns_av_R_equivalents 0.0253
_diffrn_reflns_av_unetI/netI 0.0301
_diffrn_reflns_limit_h_max 12
_diffrn_reflns_limit_h_min -12
_diffrn_reflns_limit_k_max 15
_diffrn_reflns_limit_k_min -18
_diffrn_reflns_limit_l_max 23
_diffrn_reflns_limit_l_min -23
_diffrn_reflns_number 14147
_diffrn_reflns_theta_full 25.242
_diffrn_reflns_theta_max 27.466
_diffrn_reflns_theta_min 3.081
_exptl_absorpt_coefficient_mu 0.171
_exptl_absorpt_correction_T_max 0.973
_exptl_absorpt_correction_T_min 0.859
_exptl_absorpt_correction_type multi-scan
_exptl_absorpt_process_details
;
  [Sheldrick, G.M. (2014). SADABS Bruker AXS Inc., Madison, Wisconsin, USA]
;
_exptl_crystal_colour colourless
_exptl_crystal_density_diffrn 1.320
_exptl_crystal_description prism
_exptl_crystal_F_000 1024
_exptl_crystal_size_max 0.390
_exptl_crystal_size_mid 0.250
_exptl_crystal_size_min 0.160
_refine_diff_density_max 0.276
_refine_diff_density_min -0.242
_refine_diff_density_rms 0.046
_refine_ls_abs_structure_details
;
Flack x determined using 2058 quotients [(I+)-(I-)]/[(I+)+(I-)]
(Parsons, Flack and Wagner, Acta Cryst. B69 (2013) 249-259).
;
_refine_ls_abs_structure_Flack -0.04(3)
_refine_ls_extinction_method none
_refine_ls_goodness_of_fit_ref 1.102
_refine_ls_hydrogen_treatment constr
_refine_ls_matrix_type full
_refine_ls_number_parameters 302
_refine_ls_number_reflns 5604
_refine_ls_number_restraints 0
_refine_ls_restrained_S_all 1.102
_refine_ls_R_factor_all 0.0519
_refine_ls_R_factor_gt 0.0416
_refine_ls_shift/su_max 0.001
_refine_ls_shift/su_mean 0.000
_refine_ls_structure_factor_coef Fsqd
_refine_ls_weighting_details 'w=1/[\s^2^(Fo^2^)+(0.0418P)^2^+1.1257P] where P=(Fo^2^+2Fc^2^)/3'
_refine_ls_weighting_scheme calc
_refine_ls_wR_factor_gt 0.0959
_refine_ls_wR_factor_ref 0.1048
_reflns_number_gt 4976
_reflns_number_total 5604
_reflns_threshold_expression >2sigma(I)
_cod_data_source_file jo6b02888_si_001.cif
_cod_data_source_block RT285
_cod_depositor_comments
;
The following automatic conversions were performed:

'_space_group_crystal_system' value 'Orthorhombic' changed to
'orthorhombic' according to
/usr/data/users/saulius/crontab/automatic-downloads/rss-feeds/ACS/lib/dictionaries/cif_core.dic
dictionary named 'cif_core.dic' version 2.4.2 from 2011-04-26.

Automatic conversion script
Id: cif_fix_values 4268 2015-11-12 08:31:59Z antanas 

 Adding full bibliography for 4032167--4032170.cif.
;
_cod_database_code 4032167

loop_
_space_group_symop_operation_xyz
'x, y, z'
'-x+1/2, -y, z+1/2'
'-x, y+1/2, -z+1/2'
'x+1/2, -y+1/2, -z'

loop_
_atom_site_label
_atom_site_type_symbol
_atom_site_fract_x
_atom_site_fract_y
_atom_site_fract_z
_atom_site_U_iso_or_equiv
_atom_site_adp_type
_atom_site_occupancy
_atom_site_symmetry_multiplicity
_atom_site_calc_flag
_atom_site_refinement_flags
_atom_site_disorder_assembly
C1 C 0.5337(3) 0.31540(18) 0.18321(14) 0.0238(5) Uani 1 1 d . .
C2 C 0.4425(3) 0.3062(2) 0.12383(15) 0.0289(6) Uani 1 1 d . .
C3 C 0.3204(4) 0.2376(2) 0.12349(18) 0.0397(7) Uani 1 1 d . .
H3 H 0.3067 0.2136 0.1746 0.048 Uiso 1 1 calc R U
C4 C 0.1834(4) 0.2849(4) 0.0983(3) 0.0791(16) Uani 1 1 d . .
H4A H 0.1637 0.3393 0.1297 0.119 Uiso 1 1 calc R U
H4B H 0.1061 0.2396 0.1019 0.119 Uiso 1 1 calc R U
H4C H 0.1932 0.3057 0.0473 0.119 Uiso 1 1 calc R U
C5 C 0.3533(5) 0.1549(3) 0.0744(2) 0.0577(11) Uani 1 1 d . .
H5A H 0.3627 0.1767 0.0236 0.087 Uiso 1 1 calc R U
H5B H 0.2772 0.1087 0.0774 0.087 Uiso 1 1 calc R U
H5C H 0.4412 0.1256 0.0902 0.087 Uiso 1 1 calc R U
C6 C 0.4722(3) 0.3604(2) 0.06189(15) 0.0319(6) Uani 1 1 d . .
H6 H 0.4123 0.3568 0.0203 0.038 Uiso 1 1 calc R U
C7 C 0.5872(3) 0.4192(2) 0.06012(15) 0.0310(6) Uani 1 1 d . .
H7 H 0.6058 0.4553 0.0173 0.037 Uiso 1 1 calc R U
C8 C 0.6755(3) 0.42611(19) 0.11964(15) 0.0300(6) Uani 1 1 d . .
H8 H 0.7543 0.4669 0.1172 0.036 Uiso 1 1 calc R U
C9 C 0.6511(3) 0.37415(19) 0.18358(15) 0.0257(5) Uani 1 1 d . .
C10 C 0.7489(3) 0.3833(2) 0.24884(17) 0.0337(6) Uani 1 1 d . .
H10 H 0.7136 0.3409 0.2886 0.040 Uiso 1 1 calc R U
C11 C 0.8965(4) 0.3513(4) 0.2283(3) 0.0640(12) Uani 1 1 d . .
H11A H 0.9325 0.3911 0.1886 0.096 Uiso 1 1 calc R U
H11B H 0.8937 0.2856 0.2119 0.096 Uiso 1 1 calc R U
H11C H 0.9580 0.3567 0.2711 0.096 Uiso 1 1 calc R U
C12 C 0.7492(4) 0.4834(3) 0.27812(18) 0.0480(9) Uani 1 1 d . .
H12A H 0.7794 0.5266 0.2393 0.072 Uiso 1 1 calc R U
H12B H 0.8139 0.4878 0.3198 0.072 Uiso 1 1 calc R U
H12C H 0.6545 0.5004 0.2942 0.072 Uiso 1 1 calc R U
N13 N 0.5065(2) 0.26076(15) 0.24897(13) 0.0230(4) Uani 1 1 d . .
C14 C 0.5529(3) 0.1705(2) 0.26296(17) 0.0317(6) Uani 1 1 d . .
H14 H 0.6082 0.1324 0.2314 0.038 Uiso 1 1 calc R U
C15 C 0.5045(3) 0.14657(19) 0.33038(17) 0.0306(6) Uani 1 1 d . .
H15 H 0.5186 0.0881 0.3547 0.037 Uiso 1 1 calc R U
N16 N 0.4309(2) 0.22287(15) 0.35723(12) 0.0220(4) Uani 1 1 d . .
C17 C 0.4330(3) 0.29054(18) 0.30640(14) 0.0222(5) Uani 1 1 d . .
H17 H 0.3891 0.3504 0.3106 0.027 Uiso 1 1 calc R U
C18 C 0.3484(3) 0.22791(18) 0.42571(14) 0.0228(5) Uani 1 1 d . .
H18 H 0.3268 0.2954 0.4367 0.027 Uiso 1 1 calc R U
C19 C 0.2130(3) 0.17371(18) 0.42047(14) 0.0238(5) Uani 1 1 d . .
C20 C 0.1202(3) 0.1685(2) 0.36230(16) 0.0294(6) Uani 1 1 d . .
H20 H 0.1386 0.2009 0.3177 0.035 Uiso 1 1 calc R U
C21 C -0.0012(3) 0.1145(2) 0.3706(2) 0.0416(8) Uani 1 1 d . .
H21 H -0.0653 0.1089 0.3309 0.050 Uiso 1 1 calc R U
C22 C -0.0283(4) 0.0692(2) 0.4362(2) 0.0457(9) Uani 1 1 d . .
H22 H -0.1112 0.0327 0.4412 0.055 Uiso 1 1 calc R U
C23 C 0.0636(4) 0.0764(2) 0.49501(19) 0.0400(8) Uani 1 1 d . .
H23 H 0.0433 0.0459 0.5402 0.048 Uiso 1 1 calc R U
C24 C 0.1861(3) 0.12900(19) 0.48703(15) 0.0283(6) Uani 1 1 d . .
C25 C 0.3007(4) 0.1498(2) 0.54118(15) 0.0359(7) Uani 1 1 d . .
H25A H 0.3272 0.0925 0.5689 0.043 Uiso 1 1 calc R U
H25B H 0.2716 0.1994 0.5763 0.043 Uiso 1 1 calc R U
C26 C 0.4222(3) 0.1840(2) 0.49241(15) 0.0308(6) Uani 1 1 d . .
H26A H 0.4801 0.2313 0.5184 0.037 Uiso 1 1 calc R U
H26B H 0.4827 0.1307 0.4774 0.037 Uiso 1 1 calc R U
P1 P 0.19266(7) 0.51580(5) 0.37251(4) 0.02682(16) Uani 1 1 d . .
F1 F 0.1596(2) 0.40786(14) 0.35495(14) 0.0556(6) Uani 1 1 d . .
F2 F 0.03251(19) 0.53432(16) 0.39114(12) 0.0479(5) Uani 1 1 d . .
F3 F 0.1678(3) 0.5414(2) 0.28922(11) 0.0647(7) Uani 1 1 d . .
F4 F 0.2304(2) 0.62176(14) 0.38982(16) 0.0635(7) Uani 1 1 d . .
F5 F 0.35643(18) 0.49651(14) 0.35410(12) 0.0449(5) Uani 1 1 d . .
F6 F 0.2198(3) 0.4880(2) 0.45535(11) 0.0662(7) Uani 1 1 d . .

loop_
_atom_site_aniso_label
_atom_site_aniso_U_11
_atom_site_aniso_U_22
_atom_site_aniso_U_33
_atom_site_aniso_U_23
_atom_site_aniso_U_13
_atom_site_aniso_U_12
C1 0.0291(13) 0.0229(12) 0.0193(12) 0.0027(10) 0.0077(10) 0.0008(10)
C2 0.0333(14) 0.0283(13) 0.0250(13) -0.0012(11) 0.0057(11) -0.0006(11)
C3 0.0422(17) 0.0430(17) 0.0338(15) 0.0021(14) -0.0029(15) -0.0137(14)
C4 0.034(2) 0.071(3) 0.133(5) -0.004(3) 0.009(3) -0.005(2)
C5 0.063(3) 0.045(2) 0.065(2) -0.0139(18) -0.019(2) -0.0140(19)
C6 0.0417(17) 0.0311(14) 0.0228(13) -0.0008(11) -0.0013(11) 0.0032(13)
C7 0.0445(17) 0.0284(14) 0.0202(12) 0.0046(11) 0.0063(11) -0.0003(13)
C8 0.0343(15) 0.0278(13) 0.0278(13) 0.0056(11) 0.0105(12) -0.0034(11)
C9 0.0261(13) 0.0255(13) 0.0255(13) 0.0034(11) 0.0047(10) 0.0013(10)
C10 0.0320(15) 0.0358(15) 0.0334(15) 0.0103(13) -0.0048(12) -0.0069(12)
C11 0.041(2) 0.074(3) 0.078(3) 0.004(2) -0.014(2) 0.008(2)
C12 0.066(2) 0.0444(19) 0.0334(16) 0.0055(15) -0.0145(15) -0.0088(18)
N13 0.0266(10) 0.0217(10) 0.0207(9) 0.0022(9) 0.0068(8) -0.0002(9)
C14 0.0361(15) 0.0225(13) 0.0364(15) 0.0007(11) 0.0142(13) 0.0038(12)
C15 0.0386(16) 0.0200(12) 0.0333(14) 0.0051(11) 0.0117(12) 0.0033(11)
N16 0.0237(10) 0.0201(10) 0.0223(10) 0.0004(8) 0.0069(9) -0.0011(8)
C17 0.0239(12) 0.0214(11) 0.0212(11) 0.0010(10) 0.0045(10) 0.0010(10)
C18 0.0270(13) 0.0230(12) 0.0185(11) -0.0011(10) 0.0054(10) -0.0002(10)
C19 0.0282(13) 0.0218(12) 0.0214(12) -0.0010(10) 0.0088(10) 0.0005(10)
C20 0.0264(13) 0.0337(14) 0.0279(14) -0.0059(12) 0.0049(11) 0.0031(11)
C21 0.0278(14) 0.0456(18) 0.0514(19) -0.0185(16) 0.0047(15) -0.0029(13)
C22 0.0347(17) 0.0354(17) 0.067(2) -0.0132(16) 0.0221(16) -0.0098(14)
C23 0.0436(18) 0.0272(14) 0.0491(19) 0.0020(14) 0.0256(16) -0.0005(13)
C24 0.0369(15) 0.0215(12) 0.0265(12) 0.0033(10) 0.0129(12) 0.0041(12)
C25 0.0531(19) 0.0367(15) 0.0179(12) 0.0044(11) 0.0053(13) 0.0063(15)
C26 0.0374(16) 0.0337(15) 0.0212(12) 0.0012(11) -0.0040(11) 0.0002(12)
P1 0.0235(3) 0.0272(3) 0.0298(3) 0.0016(3) -0.0006(3) -0.0005(3)
F1 0.0459(12) 0.0324(10) 0.0886(17) -0.0100(10) -0.0011(11) -0.0088(9)
F2 0.0253(9) 0.0603(13) 0.0580(12) 0.0001(10) 0.0044(8) 0.0041(9)
F3 0.0632(15) 0.0972(19) 0.0336(10) 0.0212(11) -0.0045(10) 0.0023(13)
F4 0.0484(12) 0.0317(10) 0.111(2) -0.0218(12) 0.0064(13) -0.0047(9)
F5 0.0255(8) 0.0411(10) 0.0681(12) -0.0096(10) 0.0042(8) 0.0012(8)
F6 0.0609(14) 0.104(2) 0.0341(10) 0.0165(12) -0.0103(9) 0.0064(14)

loop_
_atom_type_symbol
_atom_type_description
_atom_type_scat_dispersion_real
_atom_type_scat_dispersion_imag
_atom_type_scat_source
C C 0.0033 0.0016 'International Tables Vol C Tables 4.2.6.8 and 6.1.1.4'
H H 0.0000 0.0000 'International Tables Vol C Tables 4.2.6.8 and 6.1.1.4'
F F 0.0171 0.0103 'International Tables Vol C Tables 4.2.6.8 and 6.1.1.4'
N N 0.0061 0.0033 'International Tables Vol C Tables 4.2.6.8 and 6.1.1.4'
P P 0.1023 0.0942 'International Tables Vol C Tables 4.2.6.8 and 6.1.1.4'

loop_
_geom_angle_atom_site_label_1
_geom_angle_atom_site_label_2
_geom_angle_atom_site_label_3
_geom_angle
C2 C1 C9 124.1(2)
C2 C1 N13 118.6(2)
C9 C1 N13 117.3(2)
C1 C2 C6 116.7(3)
C1 C2 C3 122.8(3)
C6 C2 C3 120.4(3)
C5 C3 C2 110.0(3)
C5 C3 C4 109.8(3)
C2 C3 C4 111.9(3)
C5 C3 H3 108.3
C2 C3 H3 108.3
C4 C3 H3 108.3
C3 C4 H4A 109.5
C3 C4 H4B 109.5
H4A C4 H4B 109.5
C3 C4 H4C 109.5
H4A C4 H4C 109.5
H4B C4 H4C 109.5
C3 C5 H5A 109.5
C3 C5 H5B 109.5
H5A C5 H5B 109.5
C3 C5 H5C 109.5
H5A C5 H5C 109.5
H5B C5 H5C 109.5
C7 C6 C2 121.0(3)
C7 C6 H6 119.5
C2 C6 H6 119.5
C8 C7 C6 120.8(3)
C8 C7 H7 119.6
C6 C7 H7 119.6
C7 C8 C9 121.1(3)
C7 C8 H8 119.5
C9 C8 H8 119.5
C1 C9 C8 116.4(3)
C1 C9 C10 123.3(2)
C8 C9 C10 120.3(3)
C9 C10 C12 110.9(3)
C9 C10 C11 110.5(3)
C12 C10 C11 111.3(3)
C9 C10 H10 108.0
C12 C10 H10 108.0
C11 C10 H10 108.0
C10 C11 H11A 109.5
C10 C11 H11B 109.5
H11A C11 H11B 109.5
C10 C11 H11C 109.5
H11A C11 H11C 109.5
H11B C11 H11C 109.5
C10 C12 H12A 109.5
C10 C12 H12B 109.5
H12A C12 H12B 109.5
C10 C12 H12C 109.5
H12A C12 H12C 109.5
H12B C12 H12C 109.5
C17 N13 C14 108.6(2)
C17 N13 C1 125.1(2)
C14 N13 C1 126.3(2)
C15 C14 N13 106.9(2)
C15 C14 H14 126.5
N13 C14 H14 126.5
C14 C15 N16 107.3(2)
C14 C15 H15 126.4
N16 C15 H15 126.4
C17 N16 C15 108.1(2)
C17 N16 C18 124.0(2)
C15 N16 C18 127.5(2)
N13 C17 N16 109.0(2)
N13 C17 H17 125.5
N16 C17 H17 125.5
N16 C18 C19 112.3(2)
N16 C18 C26 113.8(2)
C19 C18 C26 103.7(2)
N16 C18 H18 109.0
C19 C18 H18 109.0
C26 C18 H18 109.0
C20 C19 C24 121.7(3)
C20 C19 C18 128.7(2)
C24 C19 C18 109.6(2)
C19 C20 C21 118.5(3)
C19 C20 H20 120.7
C21 C20 H20 120.7
C22 C21 C20 120.2(3)
C22 C21 H21 119.9
C20 C21 H21 119.9
C21 C22 C23 121.0(3)
C21 C22 H22 119.5
C23 C22 H22 119.5
C22 C23 C24 119.3(3)
C22 C23 H23 120.4
C24 C23 H23 120.4
C19 C24 C23 119.3(3)
C19 C24 C25 110.4(2)
C23 C24 C25 130.3(3)
C24 C25 C26 103.4(2)
C24 C25 H25A 111.1
C26 C25 H25A 111.1
C24 C25 H25B 111.1
C26 C25 H25B 111.1
H25A C25 H25B 109.1
C18 C26 C25 103.8(2)
C18 C26 H26A 111.0
C25 C26 H26A 111.0
C18 C26 H26B 111.0
C25 C26 H26B 111.0
H26A C26 H26B 109.0
F4 P1 F3 90.38(15)
F4 P1 F6 90.55(16)
F3 P1 F6 178.61(16)
F4 P1 F2 91.09(12)
F3 P1 F2 91.31(13)
F6 P1 F2 89.71(13)
F4 P1 F1 178.22(13)
F3 P1 F1 89.93(14)
F6 P1 F1 89.11(15)
F2 P1 F1 90.66(12)
F4 P1 F5 89.00(11)
F3 P1 F5 89.13(13)
F6 P1 F5 89.85(13)
F2 P1 F5 179.56(13)
F1 P1 F5 89.26(11)

loop_
_geom_bond_atom_site_label_1
_geom_bond_atom_site_label_2
_geom_bond_distance
C1 C2 1.395(4)
C1 C9 1.397(4)
C1 N13 1.451(3)
C2 C6 1.395(4)
C2 C3 1.518(4)
C3 C5 1.509(5)
C3 C4 1.539(6)
C3 H3 1.0000
C4 H4A 0.9800
C4 H4B 0.9800
C4 H4C 0.9800
C5 H5A 0.9800
C5 H5B 0.9800
C5 H5C 0.9800
C6 C7 1.379(4)
C6 H6 0.9500
C7 C8 1.377(4)
C7 H7 0.9500
C8 C9 1.398(4)
C8 H8 0.9500
C9 C10 1.517(4)
C10 C12 1.517(5)
C10 C11 1.527(5)
C10 H10 1.0000
C11 H11A 0.9800
C11 H11B 0.9800
C11 H11C 0.9800
C12 H12A 0.9800
C12 H12B 0.9800
C12 H12C 0.9800
N13 C17 1.328(3)
N13 C14 1.378(3)
C14 C15 1.356(4)
C14 H14 0.9500
C15 N16 1.380(3)
C15 H15 0.9500
N16 C17 1.334(3)
N16 C18 1.477(3)
C17 H17 0.9500
C18 C19 1.507(4)
C18 C26 1.537(4)
C18 H18 1.0000
C19 C20 1.383(4)
C19 C24 1.392(4)
C20 C21 1.397(4)
C20 H20 0.9500
C21 C22 1.383(5)
C21 H21 0.9500
C22 C23 1.388(5)
C22 H22 0.9500
C23 C24 1.394(4)
C23 H23 0.9500
C24 C25 1.502(4)
C25 C26 1.540(4)
C25 H25A 0.9900
C25 H25B 0.9900
C26 H26A 0.9900
C26 H26B 0.9900
P1 F4 1.578(2)
P1 F3 1.578(2)
P1 F6 1.581(2)
P1 F2 1.587(2)
P1 F1 1.597(2)
P1 F5 1.6216(18)

loop_
_geom_torsion_atom_site_label_1
_geom_torsion_atom_site_label_2
_geom_torsion_atom_site_label_3
_geom_torsion_atom_site_label_4
_geom_torsion
C9 C1 C2 C6 -0.6(4)
N13 C1 C2 C6 179.7(2)
C9 C1 C2 C3 176.4(3)
N13 C1 C2 C3 -3.3(4)
C1 C2 C3 C5 -106.0(3)
C6 C2 C3 C5 70.9(4)
C1 C2 C3 C4 131.6(3)
C6 C2 C3 C4 -51.5(4)
C1 C2 C6 C7 0.6(4)
C3 C2 C6 C7 -176.5(3)
C2 C6 C7 C8 -0.3(5)
C6 C7 C8 C9 -0.2(4)
C2 C1 C9 C8 0.1(4)
N13 C1 C9 C8 179.9(2)
C2 C1 C9 C10 179.9(3)
N13 C1 C9 C10 -0.3(4)
C7 C8 C9 C1 0.2(4)
C7 C8 C9 C10 -179.5(3)
C1 C9 C10 C12 -118.0(3)
C8 C9 C10 C12 61.8(4)
C1 C9 C10 C11 118.1(3)
C8 C9 C10 C11 -62.1(4)
C2 C1 N13 C17 -92.9(3)
C9 C1 N13 C17 87.3(3)
C2 C1 N13 C14 87.8(4)
C9 C1 N13 C14 -92.0(3)
C17 N13 C14 C15 0.4(3)
C1 N13 C14 C15 179.7(3)
N13 C14 C15 N16 -0.9(3)
C14 C15 N16 C17 1.1(3)
C14 C15 N16 C18 174.2(3)
C14 N13 C17 N16 0.3(3)
C1 N13 C17 N16 -179.1(2)
C15 N16 C17 N13 -0.9(3)
C18 N16 C17 N13 -174.3(2)
C17 N16 C18 C19 99.3(3)
C15 N16 C18 C19 -72.8(3)
C17 N16 C18 C26 -143.3(3)
C15 N16 C18 C26 44.6(4)
N16 C18 C19 C20 -41.0(4)
C26 C18 C19 C20 -164.3(3)
N16 C18 C19 C24 141.7(2)
C26 C18 C19 C24 18.5(3)
C24 C19 C20 C21 -1.9(4)
C18 C19 C20 C21 -178.9(3)
C19 C20 C21 C22 1.4(4)
C20 C21 C22 C23 0.0(5)
C21 C22 C23 C24 -1.0(5)
C20 C19 C24 C23 1.0(4)
C18 C19 C24 C23 178.5(2)
C20 C19 C24 C25 -177.5(3)
C18 C19 C24 C25 0.0(3)
C22 C23 C24 C19 0.5(4)
C22 C23 C24 C25 178.7(3)
C19 C24 C25 C26 -18.4(3)
C23 C24 C25 C26 163.3(3)
N16 C18 C26 C25 -151.1(2)
C19 C18 C26 C25 -28.8(3)
C24 C25 C26 C18 28.7(3)
